data_2217722
loop_
_publ_author_name
'Hong, Won Ki'
'Lee, You-Soon'
'Han, Byung Hee'
'Kang, Sung Kwon'
'Sung, Chang Keun'

_publ_section_title
;
 <i>N</i>-(3,4-Difluorophenyl)-2-(3,4-dimethoxyphenyl)acetamide
;
_journal_coeditor_code BH2160
_journal_issue 3
_journal_name_full 'Acta Crystallographica Section E'
_journal_page_first o564
_journal_paper_doi 10.1107/S1600536808003590
_journal_volume 64
_journal_year 2008
_chemical_formula_iupac 'C16 H15 F2 N O3'
_chemical_formula_moiety 'C16 H15 F2 N1 O3'
_chemical_formula_sum 'C16 H15 F2 N O3'
_chemical_formula_weight 307.29
_chemical_melting_point 393
_chemical_name_systematic
;
<i>N</i>-(3,4-Difluorophenyl)-2-(3,4-dimethoxyphenyl)acetamide
;
_space_group_IT_number 14
_symmetry_cell_setting monoclinic
_symmetry_space_group_name_Hall '-P 2ybc'
_symmetry_space_group_name_H-M 'P 1 21/c 1'
_audit_creation_method 'WinGX routine CIF_UPDATE'
_cell_angle_alpha 90
_cell_angle_beta 111.019(11)
_cell_angle_gamma 90
_cell_formula_units_Z 4
_cell_length_a 8.6440(11)
_cell_length_b 18.867(6)
_cell_length_c 9.4827(13)
_cell_measurement_reflns_used 25
_cell_measurement_temperature 295(2)
_cell_measurement_theta_max 13.52
_cell_measurement_theta_min 10.04
_cell_volume 1443.6(5)
_computing_cell_refinement 'CAD-4 EXPRESS (Enraf--Nonius, 1994)'
_computing_data_collection 'CAD-4 EXPRESS (Enraf--Nonius, 1994)'
_computing_data_reduction 'XCAD4 (Harms & Wocadlo, 1995)'
_computing_molecular_graphics 'ORTEP-3 for Windows (Farrugia, 1997)'
_computing_publication_material 'WinGX (Farrugia, 1999)'
_computing_structure_refinement 'SHELXL97 (Sheldrick, 2008)'
_computing_structure_solution 'SHELXS97 (Sheldrick, 2008)'
_diffrn_measured_fraction_theta_full 0.999
_diffrn_measured_fraction_theta_max 0.999
_diffrn_measurement_device_type 'Enraf--Nonius CAD-4'
_diffrn_measurement_method 'non-profiled \w/2\q'
_diffrn_radiation_type MoK\a
_diffrn_radiation_wavelength 0.71073
_diffrn_reflns_av_R_equivalents 0.0502
_diffrn_reflns_limit_h_max 9
_diffrn_reflns_limit_h_min -10
_diffrn_reflns_limit_k_max 22
_diffrn_reflns_limit_k_min 0
_diffrn_reflns_limit_l_max 11
_diffrn_reflns_limit_l_min 0
_diffrn_reflns_number 2855
_diffrn_reflns_theta_full 25.5
_diffrn_reflns_theta_max 25.5
_diffrn_reflns_theta_min 2.16
_diffrn_standards_decay_% 3
_diffrn_standards_interval_count 400
_diffrn_standards_number 3
_exptl_absorpt_coefficient_mu 0.115
_exptl_absorpt_correction_type none
_exptl_crystal_colour colourless
_exptl_crystal_density_diffrn 1.414
_exptl_crystal_density_method 'not measured'
_exptl_crystal_description block
_exptl_crystal_F_000 640
_exptl_crystal_size_max 0.26
_exptl_crystal_size_mid 0.26
_exptl_crystal_size_min 0.23
_refine_diff_density_max 0.191
_refine_diff_density_min -0.190
_refine_ls_extinction_method none
_refine_ls_goodness_of_fit_ref 0.995
_refine_ls_hydrogen_treatment mixed
_refine_ls_matrix_type full
_refine_ls_number_parameters 203
_refine_ls_number_reflns 2689
_refine_ls_number_restraints 0
_refine_ls_restrained_S_all 0.995
_refine_ls_R_factor_gt 0.0763
_refine_ls_shift/su_max 0
_refine_ls_structure_factor_coef Fsqd
_refine_ls_weighting_details 'calc w=1/[\s^2^(Fo^2^)+(0.0403P)^2^] where P=(Fo^2^+2Fc^2^)/3'
_refine_ls_weighting_scheme calc
_refine_ls_wR_factor_ref 0.161
_reflns_number_gt 1089
_reflns_number_total 2689
_reflns_threshold_expression I>2\s(I)
_cod_data_source_file bh2160.cif
_cod_data_source_block I
_cod_original_sg_symbol_H-M 'P 21/c'
_cod_original_formula_sum 'C16 H15 F2 N1 O3'
_cod_database_code 2217722
_cod_database_fobs_code 2217722

loop_
_symmetry_equiv_pos_as_xyz
'x, y, z'
'-x, y+1/2, -z+1/2'
'-x, -y, -z'
'x, -y-1/2, z-1/2'

loop_
_atom_site_type_symbol
_atom_site_label
_atom_site_fract_x
_atom_site_fract_y
_atom_site_fract_z
_atom_site_U_iso_or_equiv
_atom_site_adp_type
_atom_site_calc_flag
_atom_site_refinement_flags
_atom_site_occupancy
C C1 0.1632(6) 0.6519(2) -0.2444(5) 0.0423(12) Uani d . 1
C C2 0.0544(6) 0.6516(3) -0.3939(5) 0.0492(13) Uani d . 1
H H2 0.0578 0.6871 -0.4606 0.059 Uiso calc R 1
C C3 -0.0570(7) 0.5976(3) -0.4396(6) 0.0581(15) Uani d . 1
C C4 -0.0637(7) 0.5447(3) -0.3452(6) 0.0593(15) Uani d . 1
C C5 0.0438(7) 0.5443(3) -0.1995(6) 0.0671(17) Uani d . 1
H H5 0.0407 0.5079 -0.1346 0.081 Uiso calc R 1
C C6 0.1575(6) 0.5985(3) -0.1487(5) 0.0531(14) Uani d . 1
H H6 0.2306 0.5988 -0.0489 0.064 Uiso calc R 1
F F1 -0.1663(4) 0.59760(17) -0.5842(3) 0.0941(12) Uani d . 1
F F2 -0.1777(4) 0.49215(17) -0.3968(4) 0.0917(12) Uani d . 1
N N7 0.2760(5) 0.7098(2) -0.2001(4) 0.0446(11) Uani d . 1
H H7 0.304(6) 0.729(3) -0.273(5) 0.08(2) Uiso d . 1
C C8 0.3307(6) 0.7408(3) -0.0639(5) 0.0418(12) Uani d . 1
O O9 0.2978(4) 0.71902(17) 0.0431(3) 0.0608(11) Uani d . 1
C C10 0.4341(6) 0.8066(3) -0.0549(5) 0.0566(15) Uani d . 1
H H10A 0.5055 0.7986 -0.1122 0.068 Uiso calc R 1
H H10B 0.3607 0.8457 -0.1019 0.068 Uiso calc R 1
C C11 0.5399(6) 0.8276(3) 0.1044(5) 0.0464(13) Uani d . 1
C C12 0.5239(6) 0.8935(3) 0.1612(5) 0.0502(14) Uani d . 1
H H12 0.4463 0.9254 0.1007 0.06 Uiso calc R 1
C C13 0.6219(6) 0.9127(3) 0.3069(5) 0.0490(14) Uani d . 1
C C14 0.7395(6) 0.8654(3) 0.3968(5) 0.0498(13) Uani d . 1
C C15 0.7552(6) 0.8002(3) 0.3398(5) 0.0611(16) Uani d . 1
H H15 0.8334 0.7682 0.3993 0.073 Uiso calc R 1
C C16 0.6557(6) 0.7815(3) 0.1945(6) 0.0599(15) Uani d . 1
H H16 0.6677 0.737 0.1575 0.072 Uiso calc R 1
O O17 0.6123(4) 0.97621(19) 0.3725(4) 0.0741(12) Uani d . 1
C C18 0.4880(7) 1.0251(3) 0.2884(6) 0.0797(19) Uani d . 1
H H18A 0.4946 1.0671 0.3474 0.12 Uiso calc R 1
H H18B 0.3807 1.0039 0.2643 0.12 Uiso calc R 1
H H18C 0.505 1.0373 0.1968 0.12 Uiso calc R 1
O O19 0.8299(4) 0.88921(18) 0.5388(4) 0.0679(11) Uani d . 1
C C20 0.9656(6) 0.8464(3) 0.6292(5) 0.0686(17) Uani d . 1
H H20A 1.0195 0.869 0.7251 0.103 Uiso calc R 1
H H20B 1.0431 0.8408 0.5786 0.103 Uiso calc R 1
H H20C 0.9252 0.8008 0.6446 0.103 Uiso calc R 1

loop_
_atom_site_aniso_label
_atom_site_aniso_U_11
_atom_site_aniso_U_22
_atom_site_aniso_U_33
_atom_site_aniso_U_12
_atom_site_aniso_U_13
_atom_site_aniso_U_23
C1 0.047(3) 0.043(3) 0.037(3) 0.001(3) 0.015(2) -0.006(2)
C2 0.054(3) 0.045(3) 0.039(3) 0.000(3) 0.006(3) 0.006(2)
C3 0.060(4) 0.062(4) 0.040(3) 0.001(3) 0.004(3) -0.013(3)
C4 0.061(4) 0.053(4) 0.060(4) -0.007(3) 0.018(3) -0.010(3)
C5 0.092(5) 0.043(4) 0.066(4) -0.010(3) 0.028(4) 0.001(3)
C6 0.067(4) 0.047(3) 0.040(3) 0.002(3) 0.012(3) 0.006(3)
F1 0.087(3) 0.103(3) 0.062(2) -0.025(2) -0.0110(18) -0.010(2)
F2 0.093(3) 0.073(2) 0.103(3) -0.036(2) 0.028(2) -0.024(2)
N7 0.047(3) 0.053(3) 0.030(2) -0.004(2) 0.010(2) -0.003(2)
C8 0.041(3) 0.053(3) 0.029(3) -0.002(3) 0.010(2) -0.003(3)
O9 0.078(3) 0.073(3) 0.0360(19) -0.027(2) 0.0258(18) -0.0142(18)
C10 0.056(3) 0.066(4) 0.045(3) -0.009(3) 0.015(3) -0.003(3)
C11 0.045(3) 0.051(3) 0.041(3) -0.004(3) 0.012(2) -0.003(3)
C12 0.044(3) 0.056(4) 0.044(3) -0.001(3) 0.009(3) 0.004(3)
C13 0.050(3) 0.049(3) 0.041(3) 0.000(3) 0.007(3) -0.011(3)
C14 0.041(3) 0.058(4) 0.041(3) -0.001(3) 0.004(2) -0.006(3)
C15 0.056(3) 0.057(4) 0.054(3) 0.011(3) 0.000(3) -0.014(3)
C16 0.060(4) 0.059(4) 0.057(3) 0.000(3) 0.018(3) -0.009(3)
O17 0.069(3) 0.062(3) 0.062(2) 0.020(2) -0.012(2) -0.008(2)
C18 0.074(4) 0.059(4) 0.083(4) 0.016(3) 0.000(3) -0.006(3)
O19 0.062(2) 0.070(3) 0.048(2) 0.019(2) -0.0085(19) -0.0103(19)
C20 0.054(3) 0.078(4) 0.051(3) 0.010(3) -0.009(3) 0.000(3)

loop_
_atom_type_symbol
_atom_type_description
_atom_type_scat_dispersion_real
_atom_type_scat_dispersion_imag
_atom_type_scat_source
C C 0.0033 0.0016 'International Tables Vol C Tables 4.2.6.8 and 6.1.1.4'
H H 0 0 'International Tables Vol C Tables 4.2.6.8 and 6.1.1.4'
F F 0.0171 0.0103 'International Tables Vol C Tables 4.2.6.8 and 6.1.1.4'
N N 0.0061 0.0033 'International Tables Vol C Tables 4.2.6.8 and 6.1.1.4'
O O 0.0106 0.006 'International Tables Vol C Tables 4.2.6.8 and 6.1.1.4'

loop_
_geom_angle_atom_site_label_1
_geom_angle_atom_site_label_2
_geom_angle_atom_site_label_3
_geom_angle
C6 C1 C2 120.0(5)
C6 C1 N7 123.6(4)
C2 C1 N7 116.4(4)
C3 C2 C1 118.0(5)
C3 C2 H2 121
C1 C2 H2 121
C4 C3 F1 119.2(5)
C4 C3 C2 122.2(5)
F1 C3 C2 118.5(5)
C3 C4 F2 119.8(5)
C3 C4 C5 119.9(5)
F2 C4 C5 120.4(5)
C4 C5 C6 119.5(5)
C4 C5 H5 120.2
C6 C5 H5 120.2
C1 C6 C5 120.3(5)
C1 C6 H6 119.9
C5 C6 H6 119.9
C8 N7 C1 125.9(4)
C8 N7 H7 118(3)
C1 N7 H7 116(3)
O9 C8 N7 123.3(5)
O9 C8 C10 122.6(4)
N7 C8 C10 114.1(4)
C11 C10 C8 113.8(4)
C11 C10 H10A 108.8
C8 C10 H10A 108.8
C11 C10 H10B 108.8
C8 C10 H10B 108.8
H10A C10 H10B 107.7
C16 C11 C12 118.8(4)
C16 C11 C10 120.2(5)
C12 C11 C10 121.0(4)
C11 C12 C13 120.9(5)
C11 C12 H12 119.6
C13 C12 H12 119.6
O17 C13 C12 124.6(4)
O17 C13 C14 115.7(4)
C12 C13 C14 119.7(5)
O19 C14 C15 125.5(4)
O19 C14 C13 115.3(4)
C15 C14 C13 119.2(4)
C14 C15 C16 120.5(5)
C14 C15 H15 119.7
C16 C15 H15 119.7
C11 C16 C15 120.9(5)
C11 C16 H16 119.5
C15 C16 H16 119.5
C13 O17 C18 118.1(4)
O17 C18 H18A 109.5
O17 C18 H18B 109.5
H18A C18 H18B 109.5
O17 C18 H18C 109.5
H18A C18 H18C 109.5
H18B C18 H18C 109.5
C14 O19 C20 117.5(4)
O19 C20 H20A 109.5
O19 C20 H20B 109.5
H20A C20 H20B 109.5
O19 C20 H20C 109.5
H20A C20 H20C 109.5
H20B C20 H20C 109.5

loop_
_geom_bond_atom_site_label_1
_geom_bond_atom_site_label_2
_geom_bond_distance
C1 C6 1.368(6)
C1 C2 1.392(6)
C1 N7 1.423(6)
C2 C3 1.362(6)
C2 H2 0.93
C3 C4 1.356(7)
C3 F1 1.357(5)
C4 F2 1.359(5)
C4 C5 1.361(6)
C5 C6 1.380(6)
C5 H5 0.93
C6 H6 0.93
N7 C8 1.340(5)
N7 H7 0.89(5)
C8 O9 1.219(5)
C8 C10 1.515(6)
C10 C11 1.511(6)
C10 H10A 0.97
C10 H10B 0.97
C11 C16 1.369(6)
C11 C12 1.381(6)
C12 C13 1.386(6)
C12 H12 0.93
C13 O17 1.367(5)
C13 C14 1.390(6)
C14 O19 1.368(5)
C14 C15 1.370(6)
C15 C16 1.383(6)
C15 H15 0.93
C16 H16 0.93
O17 C18 1.423(5)
C18 H18A 0.96
C18 H18B 0.96
C18 H18C 0.96
O19 C20 1.428(5)
C20 H20A 0.96
C20 H20B 0.96
C20 H20C 0.96

loop_
_geom_hbond_atom_site_label_D
_geom_hbond_atom_site_label_H
_geom_hbond_atom_site_label_A
_geom_hbond_site_symmetry_A
_geom_hbond_distance_DH
_geom_hbond_distance_HA
_geom_hbond_distance_DA
_geom_hbond_angle_DHA
_geom_hbond_publ_flag
N7 H7 O9 4_575 0.89(5) 1.98(5) 2.846(5) 163(5) yes

loop_
_geom_torsion_atom_site_label_1
_geom_torsion_atom_site_label_2
_geom_torsion_atom_site_label_3
_geom_torsion_atom_site_label_4
_geom_torsion
C6 C1 C2 C3 0.8(7)
N7 C1 C2 C3 -178.9(4)
C1 C2 C3 C4 -0.6(8)
C1 C2 C3 F1 178.5(4)
F1 C3 C4 F2 0.8(8)
C2 C3 C4 F2 179.9(5)
F1 C3 C4 C5 -179.3(5)
C2 C3 C4 C5 -0.2(9)
C3 C4 C5 C6 0.8(8)
F2 C4 C5 C6 -179.3(5)
C2 C1 C6 C5 -0.2(7)
N7 C1 C6 C5 179.5(5)
C4 C5 C6 C1 -0.6(8)
C6 C1 N7 C8 -34.1(7)
C2 C1 N7 C8 145.6(5)
C1 N7 C8 O9 5.3(8)
C1 N7 C8 C10 -173.2(4)
O9 C8 C10 C11 20.3(7)
N7 C8 C10 C11 -161.2(4)
C8 C10 C11 C16 59.3(6)
C8 C10 C11 C12 -121.7(5)
C16 C11 C12 C13 -0.6(7)
C10 C11 C12 C13 -179.5(4)
C11 C12 C13 O17 -178.9(5)
C11 C12 C13 C14 0.8(7)
O17 C13 C14 O19 -0.2(7)
C12 C13 C14 O19 -180.0(4)
O17 C13 C14 C15 179.1(5)
C12 C13 C14 C15 -0.6(8)
O19 C14 C15 C16 179.4(5)
C13 C14 C15 C16 0.2(8)
C12 C11 C16 C15 0.1(8)
C10 C11 C16 C15 179.1(5)
C14 C15 C16 C11 0.1(8)
C12 C13 O17 C18 3.0(7)
C14 C13 O17 C18 -176.8(5)
C15 C14 O19 C20 8.1(8)
C13 C14 O19 C20 -172.6(4)

loop_
_cod_related_entry_id
_cod_related_entry_database
_cod_related_entry_code
1 ChemSpider 3305320
